data_7134083
loop_
_publ_author_name
'Chakraborty, Supratim'
'Gorski, Aleksander'
'Danylyuk, Oksana'
'Niemirowicz-Laskowska, Katarzyna'
'Car, Halina'
'Michalak, Micha\/l'

_publ_section_title
;
 NHC-Au-Xanthate Complexes
;
_journal_name_full 'Chemical Communications'
_journal_paper_doi 10.1039/D4CC05193A
_journal_year 2025
_chemical_formula_moiety 'C30 H31 Au Br N3 S2'
_chemical_formula_sum 'C30 H31 Au Br N3 S2'
_chemical_formula_weight 774.57
_space_group_crystal_system monoclinic
_space_group_IT_number 14
_space_group_name_Hall '-P 2yn'
_space_group_name_H-M_alt 'P 1 21/n 1'
_atom_sites_solution_hydrogens geom
_atom_sites_solution_primary direct
_audit_creation_method SHELXL-2019/3
_audit_update_record
;
2024-10-30 deposited with the CCDC.	2024-12-23 downloaded from the CCDC.
;
_cell_angle_alpha 90
_cell_angle_beta 96.404(1)
_cell_angle_gamma 90
_cell_formula_units_Z 4
_cell_length_a 8.7451(1)
_cell_length_b 13.8159(1)
_cell_length_c 23.7678(2)
_cell_measurement_reflns_used 19967
_cell_measurement_temperature 100.0(1)
_cell_measurement_theta_max 30.098
_cell_measurement_theta_min 2.755
_cell_volume 2853.74(5)
_computing_cell_refinement 'CrysAlisPro 1.171.40.45a (Rigaku OD, 2019)'
_computing_data_collection 'CrysAlisPro 1.171.40.45a (Rigaku OD, 2019)'
_computing_data_reduction 'CrysAlisPro 1.171.40.45a (Rigaku OD, 2019)'
_computing_structure_refinement 'SHELXL-2019/2 (Sheldrick, 2019)'
_computing_structure_solution 'SHELXS-97 (Sheldrick, 1990)'
_diffrn_ambient_temperature 100.0(1)
_diffrn_detector_area_resol_mean 16.2974
_diffrn_measured_fraction_theta_full 0.999
_diffrn_measured_fraction_theta_max 0.928
_diffrn_measurement_device_type 'SuperNova, Dual, Cu at home/near, Eos'
_diffrn_measurement_method '\w scans'
_diffrn_radiation_type MoK\a
_diffrn_radiation_wavelength 0.71073
_diffrn_reflns_av_R_equivalents 0.0365
_diffrn_reflns_av_unetI/netI 0.0294
_diffrn_reflns_Laue_measured_fraction_full 0.999
_diffrn_reflns_Laue_measured_fraction_max 0.928
_diffrn_reflns_limit_h_max 12
_diffrn_reflns_limit_h_min -12
_diffrn_reflns_limit_k_max 19
_diffrn_reflns_limit_k_min -19
_diffrn_reflns_limit_l_max 33
_diffrn_reflns_limit_l_min -31
_diffrn_reflns_number 44942
_diffrn_reflns_point_group_measured_fraction_full 0.999
_diffrn_reflns_point_group_measured_fraction_max 0.928
_diffrn_reflns_theta_full 25.242
_diffrn_reflns_theta_max 30.178
_diffrn_reflns_theta_min 2.269
_diffrn_source 'micro-focus sealed X-ray tube'
_exptl_absorpt_coefficient_mu 6.726
_exptl_absorpt_correction_T_max 1.00000
_exptl_absorpt_correction_T_min 0.52872
_exptl_absorpt_correction_type multi-scan
_exptl_absorpt_process_details
;
CrysAlisPro 1.171.40.45a (Rigaku Oxford Diffraction, 2019)
Empirical absorption correction using spherical harmonics,
 implemented in SCALE3 ABSPACK scaling algorithm.
;
_exptl_crystal_colour yellow
_exptl_crystal_density_diffrn 1.803
_exptl_crystal_description prism
_exptl_crystal_F_000 1512
_exptl_crystal_size_max 0.230
_exptl_crystal_size_mid 0.160
_exptl_crystal_size_min 0.090
_refine_diff_density_max 1.873
_refine_diff_density_min -1.428
_refine_diff_density_rms 0.130
_refine_ls_extinction_method none
_refine_ls_goodness_of_fit_ref 1.070
_refine_ls_hydrogen_treatment constr
_refine_ls_matrix_type full
_refine_ls_number_parameters 340
_refine_ls_number_reflns 7851
_refine_ls_number_restraints 0
_refine_ls_restrained_S_all 1.070
_refine_ls_R_factor_all 0.0402
_refine_ls_R_factor_gt 0.0311
_refine_ls_shift/su_max 0.001
_refine_ls_shift/su_mean 0.000
_refine_ls_structure_factor_coef Fsqd
_refine_ls_weighting_details 'w=1/[\s^2^(Fo^2^)+(0.0240P)^2^+8.7498P] where P=(Fo^2^+2Fc^2^)/3'
_refine_ls_weighting_scheme calc
_refine_ls_wR_factor_gt 0.0658
_refine_ls_wR_factor_ref 0.0694
_reflns_Friedel_coverage 0.000
_reflns_number_gt 6854
_reflns_number_total 7851
_reflns_threshold_expression 'I > 2\s(I)'
_cod_data_source_file d4cc05193a3.cif
_cod_data_source_block shelx_CCDC4
_cod_original_sg_symbol_H-M 'P 21/n'
_cod_database_code 7134083
_shelx_shelxl_version_number 2019/3
_shelx_space_group_comment
;
The symmetry employed for this shelxl refinement is uniquely defined
by the following loop, which should always be used as a source of
symmetry information in preference to the above space-group names.
They are only intended as comments.
;
_shelx_estimated_absorpt_t_min 0.307
_shelx_estimated_absorpt_t_max 0.583

loop_
_space_group_symop_operation_xyz
'x, y, z'
'-x+1/2, y+1/2, -z+1/2'
'-x, -y, -z'
'x-1/2, -y-1/2, z-1/2'

loop_
_atom_site_label
_atom_site_type_symbol
_atom_site_fract_x
_atom_site_fract_y
_atom_site_fract_z
_atom_site_U_iso_or_equiv
_atom_site_adp_type
_atom_site_occupancy
_atom_site_site_symmetry_order
_atom_site_calc_flag
_atom_site_refinement_flags_posn
_atom_site_refinement_flags_adp
_atom_site_refinement_flags_occupancy
_atom_site_disorder_assembly
_atom_site_disorder_group
Au1 Au 0.62858(2) 0.90932(2) 0.16875(2) 0.01956(4) Uani 1 1 d . . . . .
Br1 Br -0.08070(6) 0.31736(3) 0.07861(2) 0.04312(12) Uani 1 1 d . . . . .
S1 S 0.41135(12) 0.83943(8) 0.19791(5) 0.0350(2) Uani 1 1 d . . . . .
S2 S 0.41252(13) 0.75164(8) 0.08371(4) 0.0339(2) Uani 1 1 d . . . . .
N1 N 0.9274(3) 1.0115(3) 0.19259(13) 0.0250(7) Uani 1 1 d . . . . .
N2 N 0.8912(4) 0.9649(3) 0.10511(13) 0.0259(7) Uani 1 1 d . . . . .
N3 N 0.2650(3) 0.6761(2) 0.16667(13) 0.0231(6) Uani 1 1 d . . . . .
C1 C 0.8300(4) 0.9676(3) 0.15374(15) 0.0206(7) Uani 1 1 d . . . . .
C2 C 1.0691(5) 1.0451(4) 0.17021(17) 0.0338(10) Uani 1 1 d . . . . .
H2A H 1.161848 1.016110 0.191313 0.041 Uiso 1 1 calc R U . . .
H2B H 1.077751 1.116550 0.171858 0.041 Uiso 1 1 calc R U . . .
C3 C 1.0462(5) 1.0092(4) 0.10905(17) 0.0356(10) Uani 1 1 d . . . . .
H3A H 1.049314 1.063368 0.081953 0.043 Uiso 1 1 calc R U . . .
H3B H 1.125337 0.960820 0.101911 0.043 Uiso 1 1 calc R U . . .
C4 C 0.8166(4) 0.9299(3) 0.05233(15) 0.0221(7) Uani 1 1 d . . . . .
C5 C 0.7309(4) 0.9944(3) 0.01680(16) 0.0234(7) Uani 1 1 d . . . . .
C6 C 0.6581(4) 0.9593(3) -0.03442(16) 0.0260(8) Uani 1 1 d . . . . .
H6 H 0.596822 1.002062 -0.058831 0.031 Uiso 1 1 calc R U . . .
C7 C 0.6730(4) 0.8635(3) -0.05052(16) 0.0297(9) Uani 1 1 d . . . . .
C8 C 0.7617(5) 0.8018(3) -0.01386(18) 0.0315(9) Uani 1 1 d . . . . .
H8 H 0.771602 0.735849 -0.024261 0.038 Uiso 1 1 calc R U . . .
C9 C 0.8365(4) 0.8337(3) 0.03762(17) 0.0270(8) Uani 1 1 d . . . . .
C10 C 0.7217(5) 1.1001(3) 0.0323(2) 0.0348(10) Uani 1 1 d . . . . .
H10A H 0.710445 1.105961 0.072715 0.052 Uiso 1 1 calc R U . . .
H10B H 0.632748 1.129727 0.010065 0.052 Uiso 1 1 calc R U . . .
H10C H 0.815936 1.133096 0.024158 0.052 Uiso 1 1 calc R U . . .
C11 C 0.5978(6) 0.8276(4) -0.10678(19) 0.0474(13) Uani 1 1 d . . . . .
H11A H 0.675518 0.797371 -0.127771 0.071 Uiso 1 1 calc R U . . .
H11B H 0.550538 0.882121 -0.128615 0.071 Uiso 1 1 calc R U . . .
H11C H 0.518517 0.779879 -0.100529 0.071 Uiso 1 1 calc R U . . .
C12 C 0.9397(6) 0.7668(4) 0.0751(2) 0.0449(12) Uani 1 1 d . . . . .
H12A H 1.045627 0.791011 0.078193 0.067 Uiso 1 1 calc R U . . .
H12B H 0.935898 0.701739 0.058491 0.067 Uiso 1 1 calc R U . . .
H12C H 0.904537 0.764147 0.112756 0.067 Uiso 1 1 calc R U . . .
C13 C 0.9043(4) 1.0230(3) 0.25138(15) 0.0239(8) Uani 1 1 d . . . . .
C14 C 0.9604(4) 0.9523(3) 0.28991(17) 0.0284(8) Uani 1 1 d . . . . .
C15 C 0.9348(5) 0.9642(3) 0.34625(17) 0.0325(9) Uani 1 1 d . . . . .
H15 H 0.970956 0.916120 0.373039 0.039 Uiso 1 1 calc R U . . .
C16 C 0.8578(5) 1.0443(4) 0.36452(17) 0.0349(10) Uani 1 1 d . . . . .
C17 C 0.8061(5) 1.1141(3) 0.32500(19) 0.0345(10) Uani 1 1 d . . . . .
H17 H 0.754370 1.169514 0.337089 0.041 Uiso 1 1 calc R U . . .
C18 C 0.8279(4) 1.1052(3) 0.26791(17) 0.0284(8) Uani 1 1 d . . . . .
C19 C 1.0483(5) 0.8668(3) 0.2717(2) 0.0383(10) Uani 1 1 d . . . . .
H19A H 1.000575 0.843679 0.234922 0.057 Uiso 1 1 calc R U . . .
H19B H 1.046693 0.814960 0.299827 0.057 Uiso 1 1 calc R U . . .
H19C H 1.154953 0.885788 0.268611 0.057 Uiso 1 1 calc R U . . .
C20 C 0.8325(6) 1.0542(5) 0.4263(2) 0.0500(13) Uani 1 1 d . . . . .
H20A H 0.875114 1.115965 0.440972 0.075 Uiso 1 1 calc R U . . .
H20B H 0.884000 1.000826 0.447943 0.075 Uiso 1 1 calc R U . . .
H20C H 0.721964 1.052196 0.429816 0.075 Uiso 1 1 calc R U . . .
C21 C 0.7693(5) 1.1813(4) 0.2260(2) 0.0410(11) Uani 1 1 d . . . . .
H21A H 0.854223 1.204879 0.206068 0.061 Uiso 1 1 calc R U . . .
H21B H 0.726386 1.235244 0.245957 0.061 Uiso 1 1 calc R U . . .
H21C H 0.689110 1.153604 0.198648 0.061 Uiso 1 1 calc R U . . .
C22 C 0.3591(4) 0.7489(3) 0.14813(17) 0.0243(8) Uani 1 1 d . . . . .
C23 C 0.1978(4) 0.5947(3) 0.13734(16) 0.0222(7) Uani 1 1 d . . . . .
C24 C 0.2062(4) 0.5598(3) 0.08275(15) 0.0234(7) Uani 1 1 d . . . . .
H24 H 0.265800 0.592134 0.057440 0.028 Uiso 1 1 calc R U . . .
C25 C 0.1237(5) 0.4753(3) 0.06641(18) 0.0309(9) Uani 1 1 d . . . . .
H25 H 0.128489 0.449280 0.029642 0.037 Uiso 1 1 calc R U . . .
C26 C 0.0348(5) 0.4290(3) 0.10366(19) 0.0310(9) Uani 1 1 d . . . . .
C27 C 0.0250(5) 0.4631(3) 0.15732(17) 0.0290(8) Uani 1 1 d . . . . .
H27 H -0.035591 0.430503 0.182176 0.035 Uiso 1 1 calc R U . . .
C28 C 0.1069(4) 0.5472(3) 0.17455(16) 0.0255(8) Uani 1 1 d . . . . .
C29 C 0.1200(5) 0.5996(3) 0.22577(18) 0.0290(8) Uani 1 1 d . . . . .
H29 H 0.070346 0.584142 0.258183 0.035 Uiso 1 1 calc R U . . .
C30 C 0.2145(4) 0.6753(3) 0.22107(15) 0.0251(8) Uani 1 1 d . . . . .
H30 H 0.243056 0.721314 0.250031 0.030 Uiso 1 1 calc R U . . .

loop_
_atom_site_aniso_label
_atom_site_aniso_U_11
_atom_site_aniso_U_22
_atom_site_aniso_U_33
_atom_site_aniso_U_23
_atom_site_aniso_U_13
_atom_site_aniso_U_12
Au1 0.01499(6) 0.02377(7) 0.02028(7) -0.00282(5) 0.00356(4) -0.00402(5)
Br1 0.0479(3) 0.0308(2) 0.0525(3) -0.0137(2) 0.0139(2) -0.0130(2)
S1 0.0274(5) 0.0395(6) 0.0411(6) -0.0162(5) 0.0168(4) -0.0158(4)
S2 0.0426(6) 0.0336(6) 0.0262(5) 0.0020(4) 0.0069(4) -0.0104(5)
N1 0.0187(15) 0.0364(19) 0.0197(15) -0.0028(13) 0.0020(12) -0.0096(13)
N2 0.0201(15) 0.0366(19) 0.0214(15) -0.0024(13) 0.0050(12) -0.0137(14)
N3 0.0210(15) 0.0253(16) 0.0232(15) 0.0013(13) 0.0030(12) 0.0007(13)
C1 0.0205(16) 0.0221(18) 0.0192(16) 0.0024(13) 0.0023(13) -0.0043(14)
C2 0.026(2) 0.047(3) 0.029(2) -0.0055(19) 0.0062(16) -0.0183(19)
C3 0.024(2) 0.056(3) 0.028(2) -0.0028(19) 0.0068(16) -0.0183(19)
C4 0.0178(16) 0.030(2) 0.0197(16) -0.0025(14) 0.0066(13) -0.0047(14)
C5 0.0227(17) 0.0261(19) 0.0230(17) -0.0021(15) 0.0089(14) -0.0027(15)
C6 0.0201(17) 0.036(2) 0.0220(18) 0.0038(16) 0.0048(14) -0.0030(16)
C7 0.0229(18) 0.046(3) 0.0223(18) -0.0106(17) 0.0102(15) -0.0100(17)
C8 0.029(2) 0.030(2) 0.037(2) -0.0103(18) 0.0115(17) -0.0056(17)
C9 0.0239(18) 0.029(2) 0.030(2) 0.0005(16) 0.0099(15) -0.0017(16)
C10 0.034(2) 0.024(2) 0.047(3) -0.0016(18) 0.0069(19) -0.0022(17)
C11 0.041(3) 0.072(4) 0.030(2) -0.022(2) 0.008(2) -0.015(3)
C12 0.040(3) 0.039(3) 0.055(3) 0.009(2) 0.004(2) 0.006(2)
C13 0.0184(16) 0.035(2) 0.0179(16) -0.0048(15) 0.0011(13) -0.0084(15)
C14 0.0222(18) 0.033(2) 0.031(2) -0.0006(17) 0.0046(15) -0.0072(16)
C15 0.029(2) 0.043(3) 0.0250(19) 0.0066(18) 0.0002(16) -0.0080(18)
C16 0.029(2) 0.052(3) 0.0240(19) -0.0065(19) 0.0054(16) -0.010(2)
C17 0.029(2) 0.041(3) 0.035(2) -0.0071(19) 0.0062(17) -0.0030(18)
C18 0.0222(18) 0.036(2) 0.0258(19) -0.0027(16) -0.0011(15) -0.0046(16)
C19 0.040(2) 0.033(2) 0.043(3) 0.008(2) 0.010(2) 0.001(2)
C20 0.053(3) 0.071(4) 0.028(2) -0.005(2) 0.011(2) -0.012(3)
C21 0.035(2) 0.044(3) 0.042(3) -0.001(2) -0.002(2) 0.008(2)
C22 0.0188(17) 0.0229(19) 0.0308(19) 0.0002(15) 0.0011(14) 0.0014(14)
C23 0.0196(16) 0.0208(18) 0.0257(18) 0.0045(15) 0.0007(13) 0.0050(14)
C24 0.0245(18) 0.0259(19) 0.0198(17) -0.0009(14) 0.0032(14) -0.0003(15)
C25 0.035(2) 0.028(2) 0.030(2) -0.0043(17) 0.0070(17) 0.0017(17)
C26 0.032(2) 0.022(2) 0.039(2) -0.0034(16) 0.0038(17) -0.0027(16)
C27 0.030(2) 0.026(2) 0.032(2) 0.0054(16) 0.0075(16) -0.0020(16)
C28 0.0239(18) 0.027(2) 0.0254(18) 0.0067(15) 0.0004(15) 0.0016(15)
C29 0.0270(19) 0.030(2) 0.031(2) 0.0029(17) 0.0068(16) -0.0025(16)
C30 0.0250(18) 0.032(2) 0.0177(17) -0.0001(15) 0.0007(14) 0.0022(16)

loop_
_atom_type_symbol
_atom_type_description
_atom_type_scat_dispersion_real
_atom_type_scat_dispersion_imag
_atom_type_scat_source
C C 0.0033 0.0016 'International Tables Vol C Tables 4.2.6.8 and 6.1.1.4'
H H 0.0000 0.0000 'International Tables Vol C Tables 4.2.6.8 and 6.1.1.4'
Br Br -0.2901 2.4595 'International Tables Vol C Tables 4.2.6.8 and 6.1.1.4'
Au Au -2.0133 8.8022 'International Tables Vol C Tables 4.2.6.8 and 6.1.1.4'
S S 0.1246 0.1234 'International Tables Vol C Tables 4.2.6.8 and 6.1.1.4'
N N 0.0061 0.0033 'International Tables Vol C Tables 4.2.6.8 and 6.1.1.4'

loop_
_geom_angle_atom_site_label_1
_geom_angle_atom_site_label_2
_geom_angle_atom_site_label_3
_geom_angle
_geom_angle_site_symmetry_1
_geom_angle_site_symmetry_3
_geom_angle_publ_flag
C1 Au1 S1 172.56(10) . . ?
C22 S1 Au1 104.97(13) . . ?
C1 N1 C13 125.1(3) . . ?
C1 N1 C2 113.0(3) . . ?
C13 N1 C2 121.8(3) . . ?
C1 N2 C4 125.7(3) . . ?
C1 N2 C3 112.9(3) . . ?
C4 N2 C3 121.3(3) . . ?
C22 N3 C30 123.2(3) . . ?
C22 N3 C23 129.9(3) . . ?
C30 N3 C23 106.8(3) . . ?
N2 C1 N1 109.2(3) . . ?
N2 C1 Au1 126.3(3) . . ?
N1 C1 Au1 124.5(3) . . ?
N1 C2 C3 102.4(3) . . ?
N2 C3 C2 102.5(3) . . ?
C5 C4 C9 122.3(3) . . ?
C5 C4 N2 118.6(3) . . ?
C9 C4 N2 119.0(3) . . ?
C4 C5 C6 118.1(4) . . ?
C4 C5 C10 120.8(4) . . ?
C6 C5 C10 121.1(4) . . ?
C7 C6 C5 121.6(4) . . ?
C6 C7 C8 118.4(4) . . ?
C6 C7 C11 120.9(4) . . ?
C8 C7 C11 120.7(4) . . ?
C7 C8 C9 122.0(4) . . ?
C4 C9 C8 117.7(4) . . ?
C4 C9 C12 121.4(4) . . ?
C8 C9 C12 121.0(4) . . ?
C14 C13 C18 122.1(4) . . ?
C14 C13 N1 118.9(4) . . ?
C18 C13 N1 119.0(4) . . ?
C13 C14 C15 117.9(4) . . ?
C13 C14 C19 121.2(4) . . ?
C15 C14 C19 120.9(4) . . ?
C16 C15 C14 122.0(4) . . ?
C17 C16 C15 118.4(4) . . ?
C17 C16 C20 121.5(5) . . ?
C15 C16 C20 120.2(4) . . ?
C16 C17 C18 121.8(4) . . ?
C13 C18 C17 117.8(4) . . ?
C13 C18 C21 121.5(4) . . ?
C17 C18 C21 120.7(4) . . ?
N3 C22 S2 123.0(3) . . ?
N3 C22 S1 114.8(3) . . ?
S2 C22 S1 122.1(2) . . ?
C24 C23 C28 120.9(4) . . ?
C24 C23 N3 132.1(3) . . ?
C28 C23 N3 107.0(3) . . ?
C23 C24 C25 117.8(4) . . ?
C26 C25 C24 120.7(4) . . ?
C27 C26 C25 122.0(4) . . ?
C27 C26 Br1 118.9(3) . . ?
C25 C26 Br1 119.1(3) . . ?
C26 C27 C28 118.3(4) . . ?
C27 C28 C29 131.9(4) . . ?
C27 C28 C23 120.4(4) . . ?
C29 C28 C23 107.7(4) . . ?
C30 C29 C28 108.6(4) . . ?
C29 C30 N3 109.9(3) . . ?

loop_
_geom_bond_atom_site_label_1
_geom_bond_atom_site_label_2
_geom_bond_distance
_geom_bond_site_symmetry_2
_geom_bond_publ_flag
Au1 C1 2.005(4) . ?
Au1 S1 2.3055(10) . ?
Br1 C26 1.903(4) . ?
S1 C22 1.748(4) . ?
S2 C22 1.650(4) . ?
N1 C1 1.330(4) . ?
N1 C13 1.443(5) . ?
N1 C2 1.477(5) . ?
N2 C1 1.327(5) . ?
N2 C4 1.432(5) . ?
N2 C3 1.480(5) . ?
N3 C22 1.402(5) . ?
N3 C30 1.412(5) . ?
N3 C23 1.415(5) . ?
C2 C3 1.528(6) . ?
C4 C5 1.388(5) . ?
C4 C9 1.391(5) . ?
C5 C6 1.396(5) . ?
C5 C10 1.510(5) . ?
C6 C7 1.389(6) . ?
C7 C8 1.392(6) . ?
C7 C11 1.507(6) . ?
C8 C9 1.393(6) . ?
C9 C12 1.511(6) . ?
C13 C14 1.390(6) . ?
C13 C18 1.396(6) . ?
C14 C15 1.392(6) . ?
C14 C19 1.499(6) . ?
C15 C16 1.389(7) . ?
C16 C17 1.386(7) . ?
C16 C20 1.515(6) . ?
C17 C18 1.397(6) . ?
C18 C21 1.498(6) . ?
C23 C24 1.394(5) . ?
C23 C28 1.415(5) . ?
C24 C25 1.405(6) . ?
C25 C26 1.397(6) . ?
C26 C27 1.371(6) . ?
C27 C28 1.402(6) . ?
C28 C29 1.411(6) . ?
C29 C30 1.344(6) . ?
